data_4087649
loop_
_publ_author_name
'Zhou, Enwei'
'Ren, Wenshan'
'Hou, Guohua'
'Zi, Guofu'
'Fang, De-Cai'
'Walter, Marc D.'

_publ_section_title
;
 Small Molecule Activation Mediated by a Thorium Terminal Imido
 Metallocene
;
_journal_issue 14
_journal_name_full Organometallics
_journal_page_first 3637
_journal_paper_doi 10.1021/acs.organomet.5b00454
_journal_volume 34
_journal_year 2015
_chemical_formula_moiety 'C46 H73 N O2 Th'
_chemical_formula_sum 'C46 H73 N O2 Th'
_chemical_formula_weight 904.09
_space_group_crystal_system monoclinic
_space_group_IT_number 14
_space_group_name_Hall '-P 2ybc'
_space_group_name_H-M_alt 'P 1 21/c 1'
_atom_sites_solution_hydrogens geom
_audit_creation_method SHELXL-97
_cell_angle_alpha 90
_cell_angle_beta 119.88(6)
_cell_angle_gamma 90
_cell_formula_units_Z 4
_cell_length_a 10.680(11)
_cell_length_b 39.74(4)
_cell_length_c 11.886(9)
_cell_measurement_reflns_used 1883
_cell_measurement_temperature 100(2)
_cell_measurement_theta_max 20.01
_cell_measurement_theta_min 2.35
_cell_volume 4374(8)
_computing_cell_refinement 'Bruker SAINT'
_computing_data_collection 'Bruker APEX2'
_computing_data_reduction 'Bruker SAINT'
_computing_molecular_graphics 'Bruker SHELXTL'
_computing_publication_material 'Bruker SHELXTL'
_computing_structure_refinement 'SHELXL-97 (Sheldrick, 2008)'
_computing_structure_solution 'SHELXS-97 (Sheldrick, 2008)'
_diffrn_ambient_temperature 100(2)
_diffrn_measured_fraction_theta_full 1.000
_diffrn_measured_fraction_theta_max 0.982
_diffrn_measurement_device_type 'Bruker APEX-II CCD'
_diffrn_measurement_method '\f and \w scans'
_diffrn_radiation_type MoK\a
_diffrn_radiation_wavelength 0.71073
_diffrn_reflns_av_R_equivalents 0.1543
_diffrn_reflns_av_unetI/netI 0.1779
_diffrn_reflns_Laue_measured_fraction_full 1.000
_diffrn_reflns_Laue_measured_fraction_max 0.982
_diffrn_reflns_limit_h_max 13
_diffrn_reflns_limit_h_min -7
_diffrn_reflns_limit_k_max 51
_diffrn_reflns_limit_k_min -51
_diffrn_reflns_limit_l_max 14
_diffrn_reflns_limit_l_min -15
_diffrn_reflns_number 29751
_diffrn_reflns_point_group_measured_fraction_full 1.000
_diffrn_reflns_point_group_measured_fraction_max 0.982
_diffrn_reflns_theta_full 25.242
_diffrn_reflns_theta_max 27.752
_diffrn_reflns_theta_min 2.041
_exptl_absorpt_coefficient_mu 3.444
_exptl_absorpt_correction_T_max 0.75
_exptl_absorpt_correction_T_min 0.46
_exptl_absorpt_correction_type multi-scan
_exptl_absorpt_process_details SADABS
_exptl_crystal_colour colorless
_exptl_crystal_density_diffrn 1.373
_exptl_crystal_description block
_exptl_crystal_F_000 1848
_exptl_crystal_size_max 0.150
_exptl_crystal_size_mid 0.150
_exptl_crystal_size_min 0.150
_refine_diff_density_max 4.084
_refine_diff_density_min -4.283
_refine_diff_density_rms 0.287
_refine_ls_extinction_method none
_refine_ls_goodness_of_fit_ref 1.035
_refine_ls_hydrogen_treatment constr
_refine_ls_matrix_type full
_refine_ls_number_parameters 472
_refine_ls_number_reflns 10096
_refine_ls_number_restraints 276
_refine_ls_restrained_S_all 1.022
_refine_ls_R_factor_all 0.1351
_refine_ls_R_factor_gt 0.0893
_refine_ls_shift/su_max 0.000
_refine_ls_shift/su_mean 0.000
_refine_ls_structure_factor_coef Fsqd
_refine_ls_weighting_details 'w=1/[\s^2^(Fo^2^)+(0.0635P)^2^+53.7702P] where P=(Fo^2^+2Fc^2^)/3'
_refine_ls_weighting_scheme calc
_refine_ls_wR_factor_gt 0.1970
_refine_ls_wR_factor_ref 0.2187
_reflns_Friedel_coverage 0.000
_reflns_number_gt 6455
_reflns_number_total 10096
_reflns_threshold_expression 'I > 2\s(I)'
_cod_data_source_file om5b00454_si_003.cif
_cod_data_source_block compound11
_cod_original_cell_volume 4374(7)
_cod_original_sg_symbol_H-M 'P 21/c'
_cod_database_code 4087649
_shelx_space_group_comment
; 
The symmetry employed for this shelxl refinement is uniquely defined 
by the following loop, which should always be used as a source of 
symmetry information in preference to the above space-group names. 
They are only intended as comments. 
;
_shelx_estimated_absorpt_t_min 0.626
_shelx_estimated_absorpt_t_max 0.626

loop_
_space_group_symop_operation_xyz
'x, y, z'
'-x, y+1/2, -z+1/2'
'-x, -y, -z'
'x, -y-1/2, z-1/2'

loop_
_atom_site_label
_atom_site_type_symbol
_atom_site_fract_x
_atom_site_fract_y
_atom_site_fract_z
_atom_site_U_iso_or_equiv
_atom_site_adp_type
_atom_site_occupancy
_atom_site_site_symmetry_order
_atom_site_calc_flag
_atom_site_refinement_flags_posn
_atom_site_refinement_flags_adp
C1 C 0.1844(12) 0.0697(3) 0.7996(11) 0.013(2) Uani 1 1 d . U
C2 C 0.1641(13) 0.0599(3) 0.9074(11) 0.014(2) Uani 1 1 d . U
C3 C 0.0097(13) 0.0606(3) 0.8581(11) 0.015(2) Uani 1 1 d . U
H3 H -0.0346 0.0562 0.9089 0.018 Uiso 1 1 calc R U
C4 C -0.0657(13) 0.0687(3) 0.7260(11) 0.016(2) Uani 1 1 d . U
C5 C 0.0416(13) 0.0749(3) 0.6926(11) 0.014(2) Uani 1 1 d . U
H5 H 0.0216 0.0818 0.6087 0.016 Uiso 1 1 calc R U
C6 C 0.3113(12) 0.0714(3) 0.7747(11) 0.012(2) Uani 1 1 d . U
C7 C 0.2948(13) 0.1023(3) 0.6886(12) 0.021(3) Uani 1 1 d . U
H7A H 0.2046 0.1004 0.6056 0.031 Uiso 1 1 calc R U
H7B H 0.3765 0.1032 0.6730 0.031 Uiso 1 1 calc R U
H7C H 0.2928 0.1229 0.7330 0.031 Uiso 1 1 calc R U
C8 C 0.4641(14) 0.0752(3) 0.8950(11) 0.020(3) Uani 1 1 d . U
H8A H 0.4668 0.0952 0.9443 0.031 Uiso 1 1 calc R U
H8B H 0.5354 0.0775 0.8665 0.031 Uiso 1 1 calc R U
H8C H 0.4867 0.0552 0.9501 0.031 Uiso 1 1 calc R U
C9 C 0.3107(14) 0.0390(3) 0.7007(12) 0.022(3) Uani 1 1 d . U
H9A H 0.3240 0.0192 0.7549 0.033 Uiso 1 1 calc R U
H9B H 0.3895 0.0401 0.6811 0.033 Uiso 1 1 calc R U
H9C H 0.2182 0.0372 0.6197 0.033 Uiso 1 1 calc R U
C10 C 0.2674(14) 0.0427(3) 1.0374(12) 0.020(3) Uani 1 1 d . U
C11 C 0.3870(13) 0.0661(3) 1.1363(10) 0.022(3) Uani 1 1 d . U
H11A H 0.4293 0.0563 1.2232 0.032 Uiso 1 1 calc R U
H11B H 0.3455 0.0882 1.1356 0.032 Uiso 1 1 calc R U
H11C H 0.4623 0.0688 1.1126 0.032 Uiso 1 1 calc R U
C12 C 0.3304(14) 0.0113(3) 1.0138(12) 0.021(3) Uani 1 1 d . U
H12A H 0.2525 -0.0046 0.9621 0.031 Uiso 1 1 calc R U
H12B H 0.3985 0.0010 1.0971 0.031 Uiso 1 1 calc R U
H12C H 0.3810 0.0171 0.9668 0.031 Uiso 1 1 calc R U
C13 C 0.1844(14) 0.0303(3) 1.1058(13) 0.024(3) Uani 1 1 d . U
H13A H 0.1078 0.0147 1.0484 0.036 Uiso 1 1 calc R U
H13B H 0.1416 0.0496 1.1256 0.036 Uiso 1 1 calc R U
H13C H 0.2514 0.0187 1.1864 0.036 Uiso 1 1 calc R U
C14 C -0.2249(13) 0.0590(3) 0.6349(11) 0.016(2) Uani 1 1 d . U
C15 C -0.2251(15) 0.0228(3) 0.5841(13) 0.027(3) Uani 1 1 d . U
H15A H -0.1932 0.0067 0.6557 0.041 Uiso 1 1 calc R U
H15B H -0.1592 0.0219 0.5491 0.041 Uiso 1 1 calc R U
H15C H -0.3230 0.0170 0.5156 0.041 Uiso 1 1 calc R U
C16 C -0.3145(14) 0.0592(3) 0.7030(12) 0.021(3) Uani 1 1 d . U
H16A H -0.2735 0.0431 0.7751 0.031 Uiso 1 1 calc R U
H16B H -0.4143 0.0528 0.6410 0.031 Uiso 1 1 calc R U
H16C H -0.3132 0.0818 0.7364 0.031 Uiso 1 1 calc R U
C17 C -0.2969(14) 0.0826(3) 0.5125(12) 0.024(3) Uani 1 1 d . U
H17A H -0.3975 0.0758 0.4560 0.036 Uiso 1 1 calc R U
H17B H -0.2442 0.0808 0.4649 0.036 Uiso 1 1 calc R U
H17C H -0.2939 0.1059 0.5404 0.036 Uiso 1 1 calc R U
C18 C -0.0079(14) 0.1780(3) 0.6210(11) 0.019(3) Uani 1 1 d . U
C19 C 0.0867(12) 0.1980(3) 0.7396(10) 0.011(2) Uani 1 1 d . U
C20 C 0.0093(14) 0.2000(3) 0.8108(11) 0.017(3) Uani 1 1 d . U
H20 H 0.0443 0.2112 0.8915 0.020 Uiso 1 1 calc R U
C21 C -0.1262(13) 0.1829(3) 0.7443(10) 0.012(2) Uani 1 1 d . U
C22 C -0.1246(13) 0.1689(3) 0.6341(10) 0.016(3) Uani 1 1 d . U
H22 H -0.1985 0.1543 0.5744 0.019 Uiso 1 1 calc R U
C23 C -0.0179(14) 0.1749(3) 0.4857(11) 0.019(3) Uani 1 1 d . U
C24 C -0.0922(15) 0.1418(3) 0.4215(12) 0.022(3) Uani 1 1 d . U
H24A H -0.0903 0.1389 0.3405 0.032 Uiso 1 1 calc R U
H24B H -0.1926 0.1424 0.4026 0.032 Uiso 1 1 calc R U
H24C H -0.0414 0.1231 0.4801 0.032 Uiso 1 1 calc R U
C25 C -0.1171(15) 0.2043(3) 0.4036(12) 0.025(3) Uani 1 1 d . U
H25A H -0.1343 0.2028 0.3147 0.038 Uiso 1 1 calc R U
H25B H -0.0701 0.2258 0.4420 0.038 Uiso 1 1 calc R U
H25C H -0.2094 0.2029 0.4024 0.038 Uiso 1 1 calc R U
C26 C 0.1230(14) 0.1765(3) 0.4816(12) 0.022(3) Uani 1 1 d . U
H26A H 0.1858 0.1578 0.5319 0.033 Uiso 1 1 calc R U
H26B H 0.1719 0.1979 0.5189 0.033 Uiso 1 1 calc R U
H26C H 0.1015 0.1749 0.3914 0.033 Uiso 1 1 calc R U
C27 C 0.2227(13) 0.2194(3) 0.7815(11) 0.017(2) Uani 1 1 d . U
C28 C 0.1828(14) 0.2503(3) 0.6899(12) 0.022(3) Uani 1 1 d . U
H28A H 0.1503 0.2425 0.6013 0.033 Uiso 1 1 calc R U
H28B H 0.2677 0.2647 0.7191 0.033 Uiso 1 1 calc R U
H28C H 0.1051 0.2630 0.6916 0.033 Uiso 1 1 calc R U
C29 C 0.3539(13) 0.2002(3) 0.7881(12) 0.018(3) Uani 1 1 d . U
H29A H 0.3789 0.1810 0.8472 0.027 Uiso 1 1 calc R U
H29B H 0.4368 0.2155 0.8199 0.027 Uiso 1 1 calc R U
H29C H 0.3282 0.1922 0.7013 0.027 Uiso 1 1 calc R U
C30 C 0.2792(15) 0.2335(3) 0.9210(12) 0.025(3) Uani 1 1 d . U
H30A H 0.2043 0.2475 0.9222 0.037 Uiso 1 1 calc R U
H30B H 0.3658 0.2471 0.9467 0.037 Uiso 1 1 calc R U
H30C H 0.3028 0.2147 0.9819 0.037 Uiso 1 1 calc R U
C31 C -0.2521(13) 0.1875(3) 0.7691(12) 0.017(3) Uani 1 1 d . U
C32 C -0.2021(15) 0.1945(3) 0.9128(11) 0.024(3) Uani 1 1 d . U
H32A H -0.1396 0.1761 0.9662 0.035 Uiso 1 1 calc R U
H32B H -0.2865 0.1960 0.9244 0.035 Uiso 1 1 calc R U
H32C H -0.1484 0.2157 0.9391 0.035 Uiso 1 1 calc R U
C33 C -0.3532(13) 0.1560(3) 0.7257(12) 0.022(3) Uani 1 1 d . U
H33A H -0.3874 0.1513 0.6339 0.034 Uiso 1 1 calc R U
H33B H -0.4361 0.1605 0.7376 0.034 Uiso 1 1 calc R U
H33C H -0.2996 0.1366 0.7782 0.034 Uiso 1 1 calc R U
C34 C -0.3430(14) 0.2181(3) 0.6869(13) 0.025(3) Uani 1 1 d . U
H34A H -0.2807 0.2379 0.7084 0.037 Uiso 1 1 calc R U
H34B H -0.4207 0.2226 0.7060 0.037 Uiso 1 1 calc R U
H34C H -0.3849 0.2129 0.5944 0.037 Uiso 1 1 calc R U
C35 C 0.0425(15) 0.1125(3) 1.1159(12) 0.022(3) Uani 1 1 d . U
C36 C 0.1315(14) 0.1050(3) 1.2478(11) 0.022(3) Uani 1 1 d . U
H36 H 0.2230 0.1157 1.2948 0.026 Uiso 1 1 calc R U
C37 C 0.0891(15) 0.0823(3) 1.3113(12) 0.023(3) Uani 1 1 d . U
H37 H 0.1546 0.0768 1.3993 0.027 Uiso 1 1 calc R U
C38 C -0.0476(14) 0.0674(3) 1.2490(12) 0.021(3) Uani 1 1 d . U
C39 C -0.1396(14) 0.0759(3) 1.1195(12) 0.019(3) Uani 1 1 d . U
H39 H -0.2331 0.0662 1.0740 0.023 Uiso 1 1 calc R U
C40 C -0.0967(14) 0.0983(3) 1.0568(12) 0.023(3) Uani 1 1 d . U
H40 H -0.1639 0.1043 0.9698 0.027 Uiso 1 1 calc R U
C41 C -0.0927(15) 0.0418(3) 1.3179(13) 0.027(3) Uani 1 1 d . U
H41A H -0.1865 0.0483 1.3075 0.041 Uiso 1 1 calc R U
H41B H -0.0203 0.0413 1.4104 0.041 Uiso 1 1 calc R U
H41C H -0.1004 0.0195 1.2800 0.041 Uiso 1 1 calc R U
C42 C 0.1810(14) 0.1617(3) 1.1183(11) 0.018(3) Uani 1 1 d . U
H42A H 0.1589 0.1681 1.1870 0.021 Uiso 1 1 calc R U
H42B H 0.1537 0.1810 1.0580 0.021 Uiso 1 1 calc R U
C43 C 0.3462(15) 0.1574(3) 1.1833(11) 0.021(3) Uani 1 1 d . U
C44 C 0.4423(15) 0.1638(4) 1.3281(12) 0.031(3) Uani 1 1 d . U
H44A H 0.4365 0.1446 1.3770 0.047 Uiso 1 1 calc R U
H44B H 0.4098 0.1842 1.3523 0.047 Uiso 1 1 calc R U
H44C H 0.5424 0.1668 1.3480 0.047 Uiso 1 1 calc R U
C45 C 0.3975(13) 0.1483(3) 1.1044(11) 0.018(3) Uani 1 1 d . U
C46 C 0.6111(16) 0.1569(4) 1.0867(13) 0.030(3) Uani 1 1 d . U
H46A H 0.5605 0.1489 0.9967 0.045 Uiso 1 1 calc R U
H46B H 0.7130 0.1503 1.1281 0.045 Uiso 1 1 calc R U
H46C H 0.6038 0.1814 1.0879 0.045 Uiso 1 1 calc R U
N1 N 0.0840(11) 0.1331(2) 1.0448(9) 0.017(2) Uani 1 1 d . .
O1 O 0.3132(9) 0.1433(2) 0.9736(8) 0.0158(17) Uani 1 1 d . .
O2 O 0.5460(10) 0.1420(2) 1.1564(8) 0.026(2) Uani 1 1 d . .
Th1 Th 0.08375(5) 0.13081(2) 0.84942(4) 0.01404(14) Uani 1 1 d . .

loop_
_atom_site_aniso_label
_atom_site_aniso_U_11
_atom_site_aniso_U_22
_atom_site_aniso_U_33
_atom_site_aniso_U_23
_atom_site_aniso_U_13
_atom_site_aniso_U_12
C1 0.006(5) 0.021(5) 0.014(5) 0.002(4) 0.007(4) 0.002(4)
C2 0.014(5) 0.018(5) 0.012(5) -0.003(4) 0.008(4) 0.002(4)
C3 0.014(5) 0.020(5) 0.016(5) 0.001(4) 0.011(4) -0.001(4)
C4 0.011(5) 0.023(6) 0.018(5) -0.002(4) 0.010(4) 0.001(4)
C5 0.016(5) 0.018(5) 0.014(5) -0.002(4) 0.013(4) -0.001(4)
C6 0.004(5) 0.017(5) 0.015(5) -0.001(4) 0.005(4) 0.001(4)
C7 0.014(6) 0.033(7) 0.022(6) 0.004(5) 0.013(5) 0.003(5)
C8 0.019(6) 0.026(7) 0.018(6) 0.003(5) 0.010(5) 0.003(5)
C9 0.023(7) 0.030(7) 0.021(6) -0.003(5) 0.016(5) 0.004(5)
C10 0.022(6) 0.020(5) 0.018(5) 0.006(4) 0.010(5) 0.002(5)
C11 0.020(7) 0.032(7) 0.006(5) 0.002(5) 0.001(5) -0.002(5)
C12 0.019(6) 0.021(6) 0.025(6) 0.005(5) 0.013(5) 0.007(5)
C13 0.022(7) 0.020(6) 0.040(7) 0.001(5) 0.023(6) -0.004(5)
C14 0.014(5) 0.021(5) 0.013(5) -0.002(4) 0.007(4) -0.004(4)
C15 0.028(7) 0.026(7) 0.035(7) -0.009(6) 0.021(6) -0.015(6)
C16 0.019(3) 0.022(3) 0.022(3) -0.0006(19) 0.011(2) 0.0000(19)
C17 0.016(6) 0.031(7) 0.025(6) -0.002(5) 0.011(5) 0.000(5)
C18 0.027(6) 0.019(5) 0.008(5) 0.001(4) 0.007(4) 0.005(5)
C19 0.009(5) 0.011(5) 0.013(5) 0.002(4) 0.007(4) 0.001(4)
C20 0.022(6) 0.016(5) 0.015(5) 0.001(4) 0.012(5) -0.001(4)
C21 0.012(2) 0.013(2) 0.012(2) 0.0004(10) 0.0065(14) -0.0001(10)
C22 0.018(6) 0.021(5) 0.007(5) -0.001(4) 0.006(4) 0.005(4)
C23 0.018(6) 0.019(5) 0.017(5) 0.000(4) 0.007(4) 0.003(4)
C24 0.025(7) 0.023(6) 0.016(6) 0.000(5) 0.009(5) 0.005(5)
C25 0.030(7) 0.028(7) 0.015(6) -0.002(5) 0.009(5) 0.003(6)
C26 0.027(7) 0.025(7) 0.016(6) -0.003(5) 0.013(5) 0.001(5)
C27 0.016(5) 0.020(5) 0.016(5) -0.005(4) 0.010(4) -0.002(4)
C28 0.024(7) 0.018(6) 0.026(6) 0.005(5) 0.014(6) 0.003(5)
C29 0.012(6) 0.021(6) 0.026(6) 0.000(5) 0.014(5) -0.001(5)
C30 0.021(7) 0.037(7) 0.019(6) -0.008(5) 0.012(5) -0.005(6)
C31 0.007(5) 0.019(5) 0.020(5) -0.001(4) 0.003(4) 0.002(4)
C32 0.029(7) 0.024(7) 0.017(6) 0.001(5) 0.011(6) -0.002(6)
C33 0.013(6) 0.033(7) 0.024(6) -0.007(5) 0.012(5) -0.007(5)
C34 0.015(6) 0.031(7) 0.025(6) 0.006(5) 0.008(5) 0.009(5)
C35 0.027(6) 0.019(6) 0.023(5) 0.000(4) 0.014(5) 0.004(5)
C36 0.023(6) 0.026(6) 0.019(5) -0.003(5) 0.012(5) -0.003(5)
C37 0.028(6) 0.026(6) 0.020(5) 0.000(4) 0.017(5) -0.004(5)
C38 0.024(6) 0.027(6) 0.021(5) 0.003(4) 0.017(5) -0.002(5)
C39 0.021(6) 0.021(6) 0.021(5) -0.006(4) 0.015(5) -0.002(5)
C40 0.022(6) 0.030(6) 0.013(5) -0.003(4) 0.007(5) -0.006(5)
C41 0.027(7) 0.034(7) 0.026(7) 0.008(6) 0.017(6) -0.002(6)
C42 0.022(6) 0.017(5) 0.013(5) 0.005(4) 0.007(4) 0.005(4)
C43 0.024(6) 0.023(6) 0.016(5) -0.004(4) 0.011(5) -0.004(5)
C44 0.019(7) 0.042(8) 0.023(6) -0.004(6) 0.002(6) -0.003(6)
C45 0.013(5) 0.023(6) 0.014(5) 0.005(4) 0.003(4) 0.000(4)
C46 0.027(7) 0.043(8) 0.026(7) 0.005(6) 0.018(6) -0.006(6)
N1 0.020(5) 0.018(5) 0.016(5) 0.001(4) 0.010(4) 0.004(5)
O1 0.016(4) 0.021(4) 0.016(4) -0.003(3) 0.012(4) -0.002(3)
O2 0.014(5) 0.042(6) 0.022(5) 0.007(4) 0.010(4) 0.004(4)
Th1 0.0121(2) 0.0169(2) 0.0133(2) 0.00030(19) 0.00643(16) 0.0005(2)

loop_
_atom_type_symbol
_atom_type_description
_atom_type_scat_dispersion_real
_atom_type_scat_dispersion_imag
_atom_type_scat_source
C C 0.0033 0.0016 'International Tables Vol C Tables 4.2.6.8 and 6.1.1.4'
H H 0.0000 0.0000 'International Tables Vol C Tables 4.2.6.8 and 6.1.1.4'
N N 0.0061 0.0033 'International Tables Vol C Tables 4.2.6.8 and 6.1.1.4'
O O 0.0106 0.0060 'International Tables Vol C Tables 4.2.6.8 and 6.1.1.4'
Th Th -7.2400 8.8979 'International Tables Vol C Tables 4.2.6.8 and 6.1.1.4'

loop_
_geom_angle_atom_site_label_1
_geom_angle_atom_site_label_2
_geom_angle_atom_site_label_3
_geom_angle
C5 C1 C2 105.1(9)
C5 C1 C6 118.4(10)
C2 C1 C6 136.0(10)
C5 C1 Th1 73.4(6)
C2 C1 Th1 78.9(6)
C6 C1 Th1 117.9(7)
C3 C2 C1 106.1(10)
C3 C2 C10 121.1(10)
C1 C2 C10 130.9(11)
C3 C2 Th1 75.2(6)
C1 C2 Th1 72.0(6)
C10 C2 Th1 130.0(7)
C4 C3 C2 111.1(10)
C4 C3 Th1 75.8(7)
C2 C3 Th1 76.1(7)
C4 C3 H3 124.4
C2 C3 H3 124.4
Th1 C3 H3 115.4
C3 C4 C5 105.3(11)
C3 C4 C14 123.1(10)
C5 C4 C14 127.8(10)
C3 C4 Th1 76.4(7)
C5 C4 Th1 71.0(7)
C14 C4 Th1 134.6(8)
C4 C5 C1 112.3(10)
C4 C5 Th1 80.5(7)
C1 C5 Th1 77.1(7)
C4 C5 H5 123.9
C1 C5 H5 123.9
Th1 C5 H5 110.4
C1 C6 C8 117.0(9)
C1 C6 C7 110.1(9)
C8 C6 C7 104.6(9)
C1 C6 C9 108.5(10)
C8 C6 C9 107.9(10)
C7 C6 C9 108.4(10)
C6 C7 H7A 109.5
C6 C7 H7B 109.5
H7A C7 H7B 109.5
C6 C7 H7C 109.5
H7A C7 H7C 109.5
H7B C7 H7C 109.5
C6 C8 H8A 109.5
C6 C8 H8B 109.5
H8A C8 H8B 109.5
C6 C8 H8C 109.5
H8A C8 H8C 109.5
H8B C8 H8C 109.5
C6 C9 H9A 109.5
C6 C9 H9B 109.5
H9A C9 H9B 109.5
C6 C9 H9C 109.5
H9A C9 H9C 109.5
H9B C9 H9C 109.5
C12 C10 C2 110.1(10)
C12 C10 C11 111.3(11)
C2 C10 C11 113.8(10)
C12 C10 C13 105.0(10)
C2 C10 C13 110.8(11)
C11 C10 C13 105.4(10)
C10 C11 H11A 109.5
C10 C11 H11B 109.5
H11A C11 H11B 109.5
C10 C11 H11C 109.5
H11A C11 H11C 109.5
H11B C11 H11C 109.5
C10 C12 H12A 109.5
C10 C12 H12B 109.5
H12A C12 H12B 109.5
C10 C12 H12C 109.5
H12A C12 H12C 109.5
H12B C12 H12C 109.5
C10 C13 H13A 109.5
C10 C13 H13B 109.5
H13A C13 H13B 109.5
C10 C13 H13C 109.5
H13A C13 H13C 109.5
H13B C13 H13C 109.5
C16 C14 C4 112.9(9)
C16 C14 C15 109.2(10)
C4 C14 C15 106.9(10)
C16 C14 C17 109.8(10)
C4 C14 C17 111.1(10)
C15 C14 C17 106.7(10)
C14 C15 H15A 109.5
C14 C15 H15B 109.5
H15A C15 H15B 109.5
C14 C15 H15C 109.5
H15A C15 H15C 109.5
H15B C15 H15C 109.5
C14 C16 H16A 109.5
C14 C16 H16B 109.5
H16A C16 H16B 109.5
C14 C16 H16C 109.5
H16A C16 H16C 109.5
H16B C16 H16C 109.5
C14 C17 H17A 109.5
C14 C17 H17B 109.5
H17A C17 H17B 109.5
C14 C17 H17C 109.5
H17A C17 H17C 109.5
H17B C17 H17C 109.5
C22 C18 C19 105.0(10)
C22 C18 C23 119.5(11)
C19 C18 C23 133.0(11)
C22 C18 Th1 69.1(6)
C19 C18 Th1 73.7(6)
C23 C18 Th1 134.3(8)
C20 C19 C18 105.4(10)
C20 C19 C27 120.3(10)
C18 C19 C27 133.4(10)
C20 C19 Th1 70.1(6)
C18 C19 Th1 77.6(6)
C27 C19 Th1 124.6(7)
C21 C20 C19 111.5(10)
C21 C20 Th1 75.7(6)
C19 C20 Th1 81.2(6)
C21 C20 H20 124.2
C19 C20 H20 124.2
Th1 C20 H20 110.8
C20 C21 C22 102.8(10)
C20 C21 C31 125.7(10)
C22 C21 C31 129.6(11)
C20 C21 Th1 75.1(7)
C22 C21 Th1 75.6(6)
C31 C21 Th1 125.6(7)
C18 C22 C21 115.1(11)
C18 C22 Th1 84.0(7)
C21 C22 Th1 75.2(6)
C18 C22 H22 122.5
C21 C22 H22 122.5
Th1 C22 H22 109.5
C24 C23 C26 107.1(10)
C24 C23 C25 108.2(10)
C26 C23 C25 108.8(11)
C24 C23 C18 109.6(10)
C26 C23 C18 117.7(10)
C25 C23 C18 105.2(10)
C23 C24 H24A 109.5
C23 C24 H24B 109.5
H24A C24 H24B 109.5
C23 C24 H24C 109.5
H24A C24 H24C 109.5
H24B C24 H24C 109.5
C23 C25 H25A 109.5
C23 C25 H25B 109.5
H25A C25 H25B 109.5
C23 C25 H25C 109.5
H25A C25 H25C 109.5
H25B C25 H25C 109.5
C23 C26 H26A 109.5
C23 C26 H26B 109.5
H26A C26 H26B 109.5
C23 C26 H26C 109.5
H26A C26 H26C 109.5
H26B C26 H26C 109.5
C19 C27 C28 108.9(10)
C19 C27 C30 110.2(10)
C28 C27 C30 106.8(10)
C19 C27 C29 115.3(10)
C28 C27 C29 110.3(10)
C30 C27 C29 105.1(10)
C27 C28 H28A 109.5
C27 C28 H28B 109.5
H28A C28 H28B 109.5
C27 C28 H28C 109.5
H28A C28 H28C 109.5
H28B C28 H28C 109.5
C27 C29 H29A 109.5
C27 C29 H29B 109.5
H29A C29 H29B 109.5
C27 C29 H29C 109.5
H29A C29 H29C 109.5
H29B C29 H29C 109.5
C27 C30 H30A 109.5
C27 C30 H30B 109.5
H30A C30 H30B 109.5
C27 C30 H30C 109.5
H30A C30 H30C 109.5
H30B C30 H30C 109.5
C21 C31 C32 112.6(10)
C21 C31 C34 107.9(10)
C32 C31 C34 108.6(10)
C21 C31 C33 111.7(10)
C32 C31 C33 108.1(10)
C34 C31 C33 107.7(10)
C31 C32 H32A 109.5
C31 C32 H32B 109.5
H32A C32 H32B 109.5
C31 C32 H32C 109.5
H32A C32 H32C 109.5
H32B C32 H32C 109.5
C31 C33 H33A 109.5
C31 C33 H33B 109.5
H33A C33 H33B 109.5
C31 C33 H33C 109.5
H33A C33 H33C 109.5
H33B C33 H33C 109.5
C31 C34 H34A 109.5
C31 C34 H34B 109.5
H34A C34 H34B 109.5
C31 C34 H34C 109.5
H34A C34 H34C 109.5
H34B C34 H34C 109.5
N1 C35 C36 123.9(12)
N1 C35 C40 120.5(11)
C36 C35 C40 115.6(12)
C37 C36 C35 121.5(12)
C37 C36 H36 119.3
C35 C36 H36 119.3
C36 C37 C38 121.6(12)
C36 C37 H37 119.2
C38 C37 H37 119.2
C39 C38 C37 117.3(11)
C39 C38 C41 121.1(12)
C37 C38 C41 121.6(11)
C40 C39 C38 120.9(12)
C40 C39 H39 119.6
C38 C39 H39 119.6
C39 C40 C35 122.8(12)
C39 C40 H40 118.6
C35 C40 H40 118.6
C38 C41 H41A 109.5
C38 C41 H41B 109.5
H41A C41 H41B 109.5
C38 C41 H41C 109.5
H41A C41 H41C 109.5
H41B C41 H41C 109.5
N1 C42 C43 119.7(10)
N1 C42 Th1 46.6(5)
C43 C42 Th1 100.7(7)
N1 C42 H42A 107.4
C43 C42 H42A 107.4
Th1 C42 H42A 149.7
N1 C42 H42B 107.4
C43 C42 H42B 107.4
Th1 C42 H42B 74.4
H42A C42 H42B 106.9
C45 C43 C44 123.5(12)
C45 C43 C42 116.1(11)
C44 C43 C42 120.4(11)
C43 C44 H44A 109.5
C43 C44 H44B 109.5
H44A C44 H44B 109.5
C43 C44 H44C 109.5
H44A C44 H44C 109.5
H44B C44 H44C 109.5
C43 C45 O1 124.3(11)
C43 C45 O2 120.1(11)
O1 C45 O2 115.6(10)
O2 C46 H46A 109.5
O2 C46 H46B 109.5
H46A C46 H46B 109.5
O2 C46 H46C 109.5
H46A C46 H46C 109.5
H46B C46 H46C 109.5
C35 N1 C42 115.4(9)
C35 N1 Th1 137.7(8)
C42 N1 Th1 105.6(7)
C45 O1 Th1 132.7(7)
C45 O2 C46 115.7(10)
O1 Th1 N1 82.8(3)
O1 Th1 C5 112.5(3)
N1 Th1 C5 128.2(3)
O1 Th1 C20 91.1(3)
N1 Th1 C20 89.2(3)
C5 Th1 C20 136.5(3)
O1 Th1 C1 85.5(3)
N1 Th1 C1 115.4(3)
C5 Th1 C1 29.5(3)
C20 Th1 C1 154.4(3)
O1 Th1 C21 120.2(3)
N1 Th1 C21 91.1(3)
C5 Th1 C21 117.2(3)
C20 Th1 C21 29.2(3)
C1 Th1 C21 146.1(3)
O1 Th1 C22 126.5(3)
N1 Th1 C22 119.3(3)
C5 Th1 C22 91.6(3)
C20 Th1 C22 46.3(3)
C1 Th1 C22 118.4(3)
C21 Th1 C22 29.1(3)
O1 Th1 C4 132.7(3)
N1 Th1 C4 105.3(3)
C5 Th1 C4 28.5(3)
C20 Th1 C4 134.6(4)
C1 Th1 C4 48.5(3)
C21 Th1 C4 106.4(3)
C22 Th1 C4 90.6(4)
O1 Th1 C3 115.0(3)
N1 Th1 C3 82.3(3)
C5 Th1 C3 46.0(3)
C20 Th1 C3 151.0(4)
C1 Th1 C3 47.6(3)
C21 Th1 C3 122.9(3)
C22 Th1 C3 115.8(3)
C4 Th1 C3 27.8(3)
O1 Th1 C2 87.8(3)
N1 Th1 C2 87.0(3)
C5 Th1 C2 47.2(3)
C20 Th1 C2 176.1(3)
C1 Th1 C2 29.2(3)
C21 Th1 C2 151.5(3)
C22 Th1 C2 136.8(3)
C4 Th1 C2 47.5(3)
C3 Th1 C2 28.7(3)
O1 Th1 C19 80.8(3)
N1 Th1 C19 114.1(3)
C5 Th1 C19 117.0(3)
C20 Th1 C19 28.7(3)
C1 Th1 C19 126.1(3)
C21 Th1 C19 48.2(3)
C22 Th1 C19 45.9(3)
C4 Th1 C19 131.5(3)
C3 Th1 C19 159.3(3)
C2 Th1 C19 154.2(3)
O1 Th1 C18 102.5(3)
N1 Th1 C18 135.3(3)
C5 Th1 C18 91.2(3)
C20 Th1 C18 46.8(3)
C1 Th1 C18 109.3(3)
C21 Th1 C18 47.5(3)
C22 Th1 C18 26.9(3)
C4 Th1 C18 102.8(3)
C3 Th1 C18 130.6(3)
C2 Th1 C18 137.1(3)
C19 Th1 C18 28.7(3)

loop_
_geom_bond_atom_site_label_1
_geom_bond_atom_site_label_2
_geom_bond_distance
C1 C5 1.434(16)
C1 C2 1.455(15)
C1 C6 1.526(15)
C1 Th1 2.836(12)
C2 C3 1.449(16)
C2 C10 1.540(16)
C2 Th1 2.927(12)
C3 C4 1.399(16)
C3 Th1 2.916(12)
C3 H3 0.9500
C4 C5 1.409(16)
C4 C14 1.542(16)
C4 Th1 2.909(12)
C5 Th1 2.789(11)
C5 H5 0.9500
C6 C8 1.551(16)
C6 C7 1.553(16)
C6 C9 1.557(16)
C7 H7A 0.9800
C7 H7B 0.9800
C7 H7C 0.9800
C8 H8A 0.9800
C8 H8B 0.9800
C8 H8C 0.9800
C9 H9A 0.9800
C9 H9B 0.9800
C9 H9C 0.9800
C10 C12 1.510(17)
C10 C11 1.544(17)
C10 C13 1.551(17)
C11 H11A 0.9800
C11 H11B 0.9800
C11 H11C 0.9800
C12 H12A 0.9800
C12 H12B 0.9800
C12 H12C 0.9800
C13 H13A 0.9800
C13 H13B 0.9800
C13 H13C 0.9800
C14 C16 1.530(16)
C14 C15 1.561(17)
C14 C17 1.572(17)
C15 H15A 0.9800
C15 H15B 0.9800
C15 H15C 0.9800
C16 H16A 0.9800
C16 H16B 0.9800
C16 H16C 0.9800
C17 H17A 0.9800
C17 H17B 0.9800
C17 H17C 0.9800
C18 C22 1.380(18)
C18 C19 1.491(16)
C18 C23 1.563(16)
C18 Th1 3.033(11)
C19 C20 1.449(15)
C19 C27 1.536(16)
C19 Th1 2.980(11)
C20 C21 1.429(17)
C20 Th1 2.835(12)
C20 H20 0.9500
C21 C22 1.431(15)
C21 C31 1.525(16)
C21 Th1 2.843(11)
C22 Th1 2.848(11)
C22 H22 0.9500
C23 C24 1.527(17)
C23 C26 1.531(18)
C23 C25 1.553(17)
C24 H24A 0.9800
C24 H24B 0.9800
C24 H24C 0.9800
C25 H25A 0.9800
C25 H25B 0.9800
C25 H25C 0.9800
C26 H26A 0.9800
C26 H26B 0.9800
C26 H26C 0.9800
C27 C28 1.552(16)
C27 C30 1.559(16)
C27 C29 1.561(16)
C28 H28A 0.9800
C28 H28B 0.9800
C28 H28C 0.9800
C29 H29A 0.9800
C29 H29B 0.9800
C29 H29C 0.9800
C30 H30A 0.9800
C30 H30B 0.9800
C30 H30C 0.9800
C31 C32 1.540(16)
C31 C34 1.557(17)
C31 C33 1.562(17)
C32 H32A 0.9800
C32 H32B 0.9800
C32 H32C 0.9800
C33 H33A 0.9800
C33 H33B 0.9800
C33 H33C 0.9800
C34 H34A 0.9800
C34 H34B 0.9800
C34 H34C 0.9800
C35 N1 1.397(16)
C35 C36 1.401(17)
C35 C40 1.408(18)
C36 C37 1.389(17)
C36 H36 0.9500
C37 C38 1.398(18)
C37 H37 0.9500
C38 C39 1.393(17)
C38 C41 1.527(17)
C39 C40 1.376(17)
C39 H39 0.9500
C40 H40 0.9500
C41 H41A 0.9800
C41 H41B 0.9800
C41 H41C 0.9800
C42 N1 1.493(16)
C42 C43 1.543(18)
C42 Th1 3.081(12)
C42 H42A 0.9900
C42 H42B 0.9900
C43 C45 1.350(17)
C43 C44 1.523(17)
C44 H44A 0.9800
C44 H44B 0.9800
C44 H44C 0.9800
C45 O1 1.368(14)
C45 O2 1.408(15)
C46 O2 1.446(15)
C46 H46A 0.9800
C46 H46B 0.9800
C46 H46C 0.9800
N1 Th1 2.323(9)
O1 Th1 2.197(9)
